data_2239103
loop_
_publ_author_name
'Chen, Jing-Wei'
'He, Zhuo'
'Wu, Zhen'
'Fang, Mei-Juan'
'Fang, Hua'

_publ_section_title
;
 (2<i>Z</i>,4<i>E</i>)-1-(5-Fluoro-2-hydroxyphenyl)-5-(4-fluorophenyl)-3-hydroxypenta-2,4-dien-1-one
;
_journal_coeditor_code LH5672
_journal_issue 1
_journal_name_full 'Acta Crystallographica Section E'
_journal_page_first o88
_journal_paper_doi 10.1107/S1600536813033564
_journal_volume 70
_journal_year 2014
_chemical_formula_iupac 'C17 H12 F2 O3'
_chemical_formula_moiety 'C17 H12 F2 O3'
_chemical_formula_sum 'C17 H12 F2 O3'
_chemical_formula_weight 302.27
_chemical_name_systematic
(2<i>Z</i>,4<i>E</i>)-1-(5-Fluoro-2-hydroxyphenyl)-5-(4-fluorophenyl)-3-hydroxypenta-2,4-dien-1-one
_space_group_IT_number 14
_symmetry_cell_setting monoclinic
_symmetry_space_group_name_Hall '-P 2ybc'
_symmetry_space_group_name_H-M 'P 1 21/c 1'
_atom_sites_solution_hydrogens geom
_atom_sites_solution_primary direct
_atom_sites_solution_secondary difmap
_audit_creation_method SHELXL-97
_cell_angle_alpha 90.00
_cell_angle_beta 91.293(5)
_cell_angle_gamma 90.00
_cell_formula_units_Z 4
_cell_length_a 6.8275(18)
_cell_length_b 14.004(4)
_cell_length_c 14.267(4)
_cell_measurement_reflns_used 2113
_cell_measurement_temperature 173(2)
_cell_measurement_theta_max 27.32
_cell_measurement_theta_min 1.57
_cell_volume 1363.8(7)
_computing_cell_refinement 'SAINT (Bruker, 2001)'
_computing_data_collection 'SMART (Bruker, 2001)'
_computing_data_reduction 'SAINT (Bruker, 2001)'
_computing_molecular_graphics 'SHELXTL (Sheldrick, 2008) and PLATON (Spek, 2009)'
_computing_publication_material 'SHELXL97 (Sheldrick, 2008)'
_computing_structure_refinement 'SHELXL97 (Sheldrick, 2008)'
_computing_structure_solution 'SHELXS97 (Sheldrick, 2008)'
_diffrn_ambient_temperature 173(2)
_diffrn_measured_fraction_theta_full 0.996
_diffrn_measured_fraction_theta_max 0.996
_diffrn_measurement_device_type 'Bruker APEX CCD'
_diffrn_measurement_method '\f and \w scan'
_diffrn_radiation_monochromator graphite
_diffrn_radiation_source 'fine-focus sealed tube'
_diffrn_radiation_type MoK\a
_diffrn_radiation_wavelength 0.71073
_diffrn_reflns_av_R_equivalents 0.0281
_diffrn_reflns_av_sigmaI/netI 0.0314
_diffrn_reflns_limit_h_max 8
_diffrn_reflns_limit_h_min -8
_diffrn_reflns_limit_k_max 16
_diffrn_reflns_limit_k_min -16
_diffrn_reflns_limit_l_max 16
_diffrn_reflns_limit_l_min -12
_diffrn_reflns_number 6787
_diffrn_reflns_theta_full 25.00
_diffrn_reflns_theta_max 25.00
_diffrn_reflns_theta_min 2.04
_diffrn_standards_number 0
_exptl_absorpt_coefficient_mu 0.118
_exptl_absorpt_correction_T_max 0.9790
_exptl_absorpt_correction_T_min 0.9631
_exptl_absorpt_correction_type multi-scan
_exptl_absorpt_process_details '(SADABS; Bruker, 2001)'
_exptl_crystal_colour yellow
_exptl_crystal_density_diffrn 1.472
_exptl_crystal_density_method 'not measured'
_exptl_crystal_description block
_exptl_crystal_F_000 624
_exptl_crystal_size_max 0.32
_exptl_crystal_size_mid 0.23
_exptl_crystal_size_min 0.18
_refine_diff_density_max 0.208
_refine_diff_density_min -0.292
_refine_ls_extinction_method none
_refine_ls_goodness_of_fit_ref 1.080
_refine_ls_hydrogen_treatment constr
_refine_ls_matrix_type full
_refine_ls_number_parameters 199
_refine_ls_number_reflns 2392
_refine_ls_number_restraints 0
_refine_ls_restrained_S_all 1.080
_refine_ls_R_factor_all 0.0631
_refine_ls_R_factor_gt 0.0528
_refine_ls_shift/su_max 0.000
_refine_ls_shift/su_mean 0.000
_refine_ls_structure_factor_coef Fsqd
_refine_ls_weighting_details 'calc w=1/[\s^2^(Fo^2^)+(0.0730P)^2^+0.3861P] where P=(Fo^2^+2Fc^2^)/3'
_refine_ls_weighting_scheme calc
_refine_ls_wR_factor_gt 0.1392
_refine_ls_wR_factor_ref 0.1466
_reflns_number_gt 2040
_reflns_number_total 2392
_reflns_threshold_expression I>2\s(I)
_cod_data_source_file lh5672sup1.cif
_cod_data_source_block I
_cod_original_sg_symbol_H-M 'P 21/c'
_cod_database_code 2239103
_cod_database_fobs_code 2239103

loop_
_symmetry_equiv_pos_as_xyz
'x, y, z'
'-x, y+1/2, -z+1/2'
'-x, -y, -z'
'x, -y-1/2, z-1/2'

loop_
_atom_site_type_symbol
_atom_site_label
_atom_site_fract_x
_atom_site_fract_y
_atom_site_fract_z
_atom_site_U_iso_or_equiv
_atom_site_adp_type
_atom_site_calc_flag
_atom_site_refinement_flags
_atom_site_occupancy
_atom_site_symmetry_multiplicity
F F1 -1.0830(2) 1.43310(10) 0.38367(11) 0.0579(5) Uani d . 1 1
F F2 -1.6953(2) 0.59884(10) 0.25050(10) 0.0577(5) Uani d . 1 1
O O3 -0.7476(2) 0.93089(10) 0.42390(11) 0.0383(4) Uani d . 1 1
H H3A -0.6598 0.9675 0.4404 0.057 Uiso calc R 1 1
O O2 -0.5856(2) 1.09111(10) 0.45331(11) 0.0348(4) Uani d . 1 1
O O1 -0.3972(2) 1.24886(10) 0.46202(11) 0.0391(4) Uani d . 1 1
H H1A -0.4108 1.1908 0.4649 0.059 Uiso calc R 1 1
C C16 -1.5714(3) 0.75182(16) 0.27847(15) 0.0371(5) Uani d . 1 1
H H16A -1.6915 0.7780 0.2602 0.045 Uiso calc R 1 1
C C6 -0.9127(3) 1.38522(15) 0.40188(16) 0.0371(5) Uani d . 1 1
C C9 -0.9017(3) 0.98066(14) 0.39432(13) 0.0276(5) Uani d . 1 1
C C1 -0.7404(3) 1.13263(14) 0.42564(13) 0.0258(5) Uani d . 1 1
C C7 -0.9178(3) 1.28835(15) 0.40533(15) 0.0328(5) Uani d . 1 1
H H7A -1.0352 1.2559 0.3952 0.039 Uiso calc R 1 1
C C5 -0.7442(4) 1.43672(16) 0.41622(16) 0.0401(6) Uani d . 1 1
H H5A -0.7455 1.5030 0.4127 0.048 Uiso calc R 1 1
C C13 -1.2171(3) 0.67182(15) 0.33270(14) 0.0336(5) Uani d . 1 1
H H13A -1.0979 0.6447 0.3511 0.040 Uiso calc R 1 1
C C8 -0.9043(3) 1.07757(14) 0.39450(14) 0.0287(5) Uani d . 1 1
H H8A -1.0170 1.1090 0.3736 0.034 Uiso calc R 1 1
C C3 -0.5709(3) 1.28979(15) 0.44117(14) 0.0297(5) Uani d . 1 1
C C14 -1.3700(4) 0.61349(16) 0.30486(16) 0.0400(6) Uani d . 1 1
H H14A -1.3558 0.5474 0.3041 0.048 Uiso calc R 1 1
C C11 -1.0733(3) 0.83020(14) 0.36333(14) 0.0287(5) Uani d . 1 1
H H11A -0.9613 0.7987 0.3852 0.034 Uiso calc R 1 1
C C2 -0.7438(3) 1.23770(14) 0.42429(13) 0.0271(5) Uani d . 1 1
C C17 -1.4183(3) 0.80885(16) 0.30625(15) 0.0331(5) Uani d . 1 1
H H17A -1.4352 0.8747 0.3068 0.040 Uiso calc R 1 1
C C10 -1.0668(3) 0.92464(14) 0.36235(14) 0.0294(5) Uani d . 1 1
H H10A -1.1766 0.9571 0.3394 0.035 Uiso calc R 1 1
C C15 -1.5432(3) 0.65543(17) 0.27832(15) 0.0385(6) Uani d . 1 1
C C12 -1.2379(3) 0.77070(14) 0.33372(13) 0.0265(5) Uani d . 1 1
C C4 -0.5740(3) 1.38854(15) 0.43586(16) 0.0374(6) Uani d . 1 1
H H4A -0.4585 1.4226 0.4458 0.045 Uiso calc R 1 1

loop_
_atom_site_aniso_label
_atom_site_aniso_U_11
_atom_site_aniso_U_22
_atom_site_aniso_U_33
_atom_site_aniso_U_12
_atom_site_aniso_U_13
_atom_site_aniso_U_23
F1 0.0450(9) 0.0381(8) 0.0906(12) 0.0127(6) 0.0004(8) 0.0083(8)
F2 0.0554(10) 0.0552(9) 0.0619(10) -0.0309(7) -0.0138(7) -0.0001(7)
O3 0.0275(8) 0.0281(8) 0.0588(11) 0.0005(6) -0.0106(7) -0.0042(7)
O2 0.0258(8) 0.0298(8) 0.0483(9) -0.0013(6) -0.0062(7) 0.0013(7)
O1 0.0295(9) 0.0346(8) 0.0530(10) -0.0088(7) -0.0058(7) 0.0058(7)
C16 0.0306(12) 0.0444(13) 0.0363(13) -0.0028(10) 0.0002(9) -0.0039(10)
C6 0.0374(13) 0.0306(11) 0.0434(13) 0.0058(10) 0.0033(10) 0.0042(10)
C9 0.0268(11) 0.0301(11) 0.0258(11) 0.0005(9) -0.0012(8) 0.0017(8)
C1 0.0235(10) 0.0308(11) 0.0231(10) 0.0005(8) 0.0001(8) 0.0016(8)
C7 0.0307(12) 0.0318(11) 0.0358(12) -0.0020(9) 0.0008(9) 0.0010(9)
C5 0.0508(15) 0.0260(11) 0.0438(14) -0.0027(10) 0.0066(11) 0.0006(10)
C13 0.0369(13) 0.0324(11) 0.0313(12) -0.0010(9) 0.0002(9) 0.0019(9)
C8 0.0251(11) 0.0297(11) 0.0310(11) -0.0015(8) -0.0066(8) 0.0042(9)
C3 0.0307(12) 0.0315(11) 0.0269(11) -0.0046(9) 0.0012(9) 0.0016(9)
C14 0.0535(15) 0.0282(11) 0.0383(13) -0.0097(11) 0.0018(11) -0.0012(10)
C11 0.0271(12) 0.0333(11) 0.0257(11) 0.0009(9) 0.0005(8) -0.0027(9)
C2 0.0305(11) 0.0284(11) 0.0224(10) -0.0028(9) 0.0023(8) 0.0013(8)
C17 0.0296(12) 0.0331(11) 0.0367(12) -0.0009(9) 0.0014(9) -0.0043(9)
C10 0.0274(11) 0.0316(11) 0.0290(11) -0.0011(9) -0.0051(9) 0.0000(9)
C15 0.0398(14) 0.0441(13) 0.0317(12) -0.0205(11) -0.0008(10) -0.0013(10)
C12 0.0299(11) 0.0291(10) 0.0206(10) -0.0032(9) 0.0018(8) -0.0019(8)
C4 0.0413(14) 0.0312(11) 0.0397(13) -0.0108(10) 0.0026(10) -0.0030(10)

loop_
_atom_type_symbol
_atom_type_description
_atom_type_scat_dispersion_real
_atom_type_scat_dispersion_imag
_atom_type_scat_source
C C 0.0033 0.0016 'International Tables Vol C Tables 4.2.6.8 and 6.1.1.4'
H H 0.0000 0.0000 'International Tables Vol C Tables 4.2.6.8 and 6.1.1.4'
F F 0.0171 0.0103 'International Tables Vol C Tables 4.2.6.8 and 6.1.1.4'
O O 0.0106 0.0060 'International Tables Vol C Tables 4.2.6.8 and 6.1.1.4'

loop_
_geom_angle_atom_site_label_1
_geom_angle_atom_site_label_2
_geom_angle_atom_site_label_3
_geom_angle
C9 O3 H3A 109.5
C3 O1 H1A 109.5
C15 C16 C17 118.1(2)
C15 C16 H16A 120.9
C17 C16 H16A 120.9
C7 C6 F1 118.4(2)
C7 C6 C5 122.9(2)
F1 C6 C5 118.66(19)
O3 C9 C8 122.42(18)
O3 C9 C10 115.18(17)
C8 C9 C10 122.40(18)
O2 C1 C8 119.71(18)
O2 C1 C2 118.55(17)
C8 C1 C2 121.72(18)
C6 C7 C2 119.3(2)
C6 C7 H7A 120.4
C2 C7 H7A 120.4
C4 C5 C6 118.6(2)
C4 C5 H5A 120.7
C6 C5 H5A 120.7
C14 C13 C12 121.1(2)
C14 C13 H13A 119.5
C12 C13 H13A 119.5
C9 C8 C1 122.19(19)
C9 C8 H8A 118.9
C1 C8 H8A 118.9
O1 C3 C4 116.75(18)
O1 C3 C2 123.41(18)
C4 C3 C2 119.84(19)
C15 C14 C13 118.1(2)
C15 C14 H14A 121.0
C13 C14 H14A 121.0
C10 C11 C12 126.55(19)
C10 C11 H11A 116.7
C12 C11 H11A 116.7
C3 C2 C7 118.35(18)
C3 C2 C1 120.26(18)
C7 C2 C1 121.38(18)
C16 C17 C12 121.6(2)
C16 C17 H17A 119.2
C12 C17 H17A 119.2
C11 C10 C9 124.61(19)
C11 C10 H10A 117.7
C9 C10 H10A 117.7
F2 C15 C16 118.1(2)
F2 C15 C14 118.8(2)
C16 C15 C14 123.1(2)
C17 C12 C13 117.98(19)
C17 C12 C11 122.39(18)
C13 C12 C11 119.63(19)
C5 C4 C3 121.0(2)
C5 C4 H4A 119.5
C3 C4 H4A 119.5

loop_
_geom_bond_atom_site_label_1
_geom_bond_atom_site_label_2
_geom_bond_distance
F1 C6 1.362(2)
F2 C15 1.358(2)
O3 C9 1.323(2)
O3 H3A 0.8200
O2 C1 1.262(2)
O1 C3 1.345(2)
O1 H1A 0.8200
C16 C15 1.363(3)
C16 C17 1.367(3)
C16 H16A 0.9300
C6 C7 1.358(3)
C6 C5 1.369(3)
C9 C8 1.357(3)
C9 C10 1.439(3)
C1 C8 1.422(3)
C1 C2 1.472(3)
C7 C2 1.404(3)
C7 H7A 0.9300
C5 C4 1.368(3)
C5 H5A 0.9300
C13 C14 1.377(3)
C13 C12 1.392(3)
C13 H13A 0.9300
C8 H8A 0.9300
C3 C4 1.385(3)
C3 C2 1.404(3)
C14 C15 1.366(3)
C14 H14A 0.9300
C11 C10 1.323(3)
C11 C12 1.454(3)
C11 H11A 0.9300
C17 C12 1.391(3)
C17 H17A 0.9300
C10 H10A 0.9300
C4 H4A 0.9300

loop_
_geom_hbond_atom_site_label_D
_geom_hbond_atom_site_label_H
_geom_hbond_atom_site_label_A
_geom_hbond_site_symmetry_A
_geom_hbond_distance_DH
_geom_hbond_distance_HA
_geom_hbond_distance_DA
_geom_hbond_angle_DHA
O1 H1A O2 . 0.82 1.84 2.558(2) 145
O1 H1A O3 3_476 0.82 2.55 3.145(2) 130
O3 H3A O2 . 0.82 1.81 2.532(2) 146
O3 H3A O2 3_476 0.82 2.38 2.856(2) 118
C10 H10A F2 2_255 0.93 2.51 3.326(3) 147

loop_
_geom_torsion_atom_site_label_1
_geom_torsion_atom_site_label_2
_geom_torsion_atom_site_label_3
_geom_torsion_atom_site_label_4
_geom_torsion
F1 C6 C7 C2 -179.82(18)
C5 C6 C7 C2 0.0(4)
C7 C6 C5 C4 -0.7(4)
F1 C6 C5 C4 179.0(2)
O3 C9 C8 C1 0.7(3)
C10 C9 C8 C1 -179.63(18)
O2 C1 C8 C9 0.8(3)
C2 C1 C8 C9 179.13(19)
C12 C13 C14 C15 -0.1(3)
O1 C3 C2 C7 178.50(19)
C4 C3 C2 C7 -2.1(3)
O1 C3 C2 C1 -2.1(3)
C4 C3 C2 C1 177.29(19)
C6 C7 C2 C3 1.4(3)
C6 C7 C2 C1 -177.92(19)
O2 C1 C2 C3 8.5(3)
C8 C1 C2 C3 -169.85(18)
O2 C1 C2 C7 -172.14(18)
C8 C1 C2 C7 9.5(3)
C15 C16 C17 C12 0.0(3)
C12 C11 C10 C9 178.58(19)
O3 C9 C10 C11 1.7(3)
C8 C9 C10 C11 -178.0(2)
C17 C16 C15 F2 -179.84(19)
C17 C16 C15 C14 0.2(4)
C13 C14 C15 F2 179.86(19)
C13 C14 C15 C16 -0.2(4)
C16 C17 C12 C13 -0.3(3)
C16 C17 C12 C11 179.90(19)
C14 C13 C12 C17 0.3(3)
C14 C13 C12 C11 -179.87(19)
C10 C11 C12 C17 -4.8(3)
C10 C11 C12 C13 175.4(2)
C6 C5 C4 C3 0.1(3)
O1 C3 C4 C5 -179.18(19)
C2 C3 C4 C5 1.3(3)
